data_9011743
loop_
_publ_author_name
'Bonazzi, P.'
'Menchetti, S.'
'Sabelli, C.'
'Trosti-Ferroni R'

_publ_section_title
;
 Karlite: crystal structure and chemical composition
;
_journal_name_full 'Neues Jahrbuch fur Mineralogie, Monatshefte'
_journal_page_first 253
_journal_page_last 262
_journal_volume 1986
_journal_year 1986
_chemical_compound_source 'Tauern Window, Schleigeistal, Zillertaler, Alpen, Austria'
_chemical_formula_sum 'Al0.6 B6 Cl0.8 Fe0.3 H8 Mg12.1 O26'
_chemical_name_mineral Karlite
_space_group_IT_number 18
_symmetry_space_group_name_Hall 'P 2 2ab'
_symmetry_space_group_name_H-M 'P 21 21 2'
_cell_angle_alpha 90
_cell_angle_beta 90
_cell_angle_gamma 90
_cell_length_a 17.6370
_cell_length_b 17.967
_cell_length_c 3.1040
_cell_formula_units_Z 2
_cell_volume 983.608
_database_code_amcsd 0014800
_exptl_crystal_density_diffrn 2.851
_cod_original_formula_sum 'Mg12.1 Al.6 Fe.3 B6 O26 H8 Cl.8'
_cod_database_code 9011743

loop_
_space_group_symop_operation_xyz
x,y,z
1/2-x,1/2+y,-z
1/2+x,1/2-y,-z
-x,-y,z

loop_
_atom_site_label
_atom_site_fract_x
_atom_site_fract_y
_atom_site_fract_z
_atom_site_occupancy
_atom_site_U_iso_or_equiv
Mg1 0.42590 0.19840 0.99900 0.60000 0.00671
Al1 0.42590 0.19840 0.99900 0.30000 0.00671
Fe2+1 0.42590 0.19840 0.99900 0.03300 0.00671
Fe3+1 0.42590 0.19840 0.99900 0.06700 0.00671
Mg2 0.29850 0.10890 0.49800 1.00000 0.00367
Mg3 0.35960 0.36010 0.44700 1.00000 0.00899
Mg4 0.12650 0.14300 0.95600 1.00000 0.00595
Mg5 0.22950 0.43030 0.96000 1.00000 0.00608
Mg6 0.11080 0.29290 0.47000 1.00000 0.00659
Mg7 0.00000 0.00000 0.23000 0.90000 0.01127
Fe7 0.00000 0.00000 0.23000 0.10000 0.01127
B1 0.25820 0.25550 0.96800 1.00000 0.00583
B2 0.15270 0.02450 0.58500 1.00000 0.00836
B3 0.48690 0.32750 0.60200 1.00000 0.00646
O2 0.30450 0.19380 0.00300 1.00000 0.01115
O3 0.17970 0.24720 0.95400 1.00000 0.00380
O4 0.29150 0.32710 0.95300 1.00000 0.00393
O6 0.06430 0.18520 0.44500 1.00000 0.00659
O8 0.08160 0.03010 0.76400 1.00000 0.00633
O9 0.30780 0.45690 0.46400 1.00000 0.00722
O11 0.18700 0.09180 0.47000 1.00000 0.00722
O12 0.45560 0.39140 0.77200 1.00000 0.00861
O13 0.43350 0.27440 0.48400 1.00000 0.00887
O-h1 0.16080 0.39540 0.46700 1.00000 0.01001
O-h5 0.03940 0.32280 0.99100 1.00000 0.00785
O-h7 0.41040 0.12910 0.50400 1.00000 0.00950
O-h10 0.31430 0.03510 0.99800 1.00000 0.00861
H1 0.11400 0.42600 0.46000 1.00000 0.02533
H2 0.02600 0.37800 0.97600 1.00000 0.02533
H3 0.05800 0.58300 0.51300 1.00000 0.02533
H4 0.13000 0.52500 0.98400 1.00000 0.02533
Cl 0.00000 0.50000 0.94300 0.80000 0.00203

loop_
_cod_related_entry_id
_cod_related_entry_database
_cod_related_entry_code
1 AMCSD 0014800
